data_7059020
loop_
_publ_author_name
'Li, Shasha'
'Xu, Lei'
'Jiang, Liping'
'Zhang, Guofang'
'Zhang, Wei-Qiang'
'Gao, Ziwei'

_publ_section_title
;
 Activation reactions of 2-pyridyl and 2-pyrimidinyl alkynes with
 Ru3(CO)12
;
_journal_name_full 'New Journal of Chemistry'
_journal_paper_doi 10.1039/C9NJ04958D
_journal_year 2019
_chemical_formula_sum 'C38 H22 Br2 Fe2 N4 O6 Ru2'
_chemical_formula_weight 1104.25
_space_group_crystal_system triclinic
_space_group_IT_number 2
_space_group_name_Hall '-P 1'
_space_group_name_H-M_alt 'P -1'
_atom_sites_solution_hydrogens geom
_audit_creation_method SHELXL-2014/7
_audit_update_record
;
2019-11-05 deposited with the CCDC.	2019-11-07 downloaded from the CCDC.
;
_cell_angle_alpha 114.580(5)
_cell_angle_beta 95.293(5)
_cell_angle_gamma 99.218(5)
_cell_formula_units_Z 2
_cell_length_a 10.3905(15)
_cell_length_b 13.625(2)
_cell_length_c 14.473(2)
_cell_measurement_reflns_used 12541
_cell_measurement_temperature 296(2)
_cell_measurement_theta_max 26.37
_cell_measurement_theta_min 2.32
_cell_volume 1810.2(5)
_computing_cell_refinement 'SAINT (Bruker AXS Inc., 2012)'
_computing_data_collection 'APEX2 (Bruker AXS Inc., 2012)'
_computing_data_reduction 'SAINT (Bruker AXS Inc., 2012)'
_computing_molecular_graphics 'SHELXTL (Sheldrick, 2014)'
_computing_publication_material 'SHELXTL (Sheldrick, 2014)'
_computing_structure_refinement 'SHELXL-2014/7 (Sheldrick, 2014)'
_computing_structure_solution 'SHELXS (Sheldrick, 2014)'
_diffrn_ambient_temperature 296(2)
_diffrn_measured_fraction_theta_full 0.997
_diffrn_measured_fraction_theta_max 0.997
_diffrn_measurement_device_type 'Bruker APEX II CCD'
_diffrn_radiation_type MoK\a
_diffrn_radiation_wavelength 0.71073
_diffrn_reflns_av_R_equivalents 0.0265
_diffrn_reflns_av_unetI/netI 0.0289
_diffrn_reflns_Laue_measured_fraction_full 0.997
_diffrn_reflns_Laue_measured_fraction_max 0.997
_diffrn_reflns_limit_h_max 12
_diffrn_reflns_limit_h_min -12
_diffrn_reflns_limit_k_max 15
_diffrn_reflns_limit_k_min -16
_diffrn_reflns_limit_l_max 17
_diffrn_reflns_limit_l_min -17
_diffrn_reflns_number 20585
_diffrn_reflns_point_group_measured_fraction_full 0.997
_diffrn_reflns_point_group_measured_fraction_max 0.997
_diffrn_reflns_theta_full 25.242
_diffrn_reflns_theta_max 26.000
_diffrn_reflns_theta_min 2.328
_exptl_absorpt_coefficient_mu 3.865
_exptl_absorpt_correction_type multi-scan
_exptl_absorpt_process_details sadabs
_exptl_crystal_colour yellow
_exptl_crystal_density_diffrn 2.026
_exptl_crystal_description block
_exptl_crystal_F_000 1072
_exptl_crystal_size_max 0.140
_exptl_crystal_size_mid 0.110
_exptl_crystal_size_min 0.100
_exptl_transmission_factor_max 0.7454
_exptl_transmission_factor_min 0.6375
_refine_diff_density_max 0.702
_refine_diff_density_min -0.850
_refine_diff_density_rms 0.082
_refine_ls_extinction_method none
_refine_ls_goodness_of_fit_ref 1.042
_refine_ls_hydrogen_treatment constr
_refine_ls_matrix_type full
_refine_ls_number_parameters 487
_refine_ls_number_reflns 7083
_refine_ls_number_restraints 0
_refine_ls_restrained_S_all 1.042
_refine_ls_R_factor_all 0.0259
_refine_ls_R_factor_gt 0.0215
_refine_ls_shift/su_max 0.002
_refine_ls_shift/su_mean 0.000
_refine_ls_structure_factor_coef Fsqd
_refine_ls_weighting_details 'w=1/[\s^2^(Fo^2^)+(0.0206P)^2^+1.5735P] where P=(Fo^2^+2Fc^2^)/3'
_refine_ls_weighting_scheme calc
_refine_ls_wR_factor_gt 0.0505
_refine_ls_wR_factor_ref 0.0526
_reflns_Friedel_coverage 0.000
_reflns_number_gt 6403
_reflns_number_total 7083
_reflns_threshold_expression 'I > 2\s(I)'
_cod_data_source_file c9nj04958d2.cif
_cod_data_source_block 10b
_cod_database_code 7059020
_shelx_shelxl_version_number 2014/7
_shelx_space_group_comment
;
The symmetry employed for this shelxl refinement is uniquely defined
by the following loop, which should always be used as a source of
symmetry information in preference to the above space-group names.
They are only intended as comments.
;
_shelx_estimated_absorpt_t_min 0.614
_shelx_estimated_absorpt_t_max 0.699

loop_
_space_group_symop_operation_xyz
'x, y, z'
'-x, -y, -z'

loop_
_atom_site_label
_atom_site_type_symbol
_atom_site_fract_x
_atom_site_fract_y
_atom_site_fract_z
_atom_site_U_iso_or_equiv
_atom_site_adp_type
_atom_site_occupancy
_atom_site_site_symmetry_order
_atom_site_calc_flag
_atom_site_refinement_flags_posn
_atom_site_refinement_flags_adp
Ru1 Ru 0.68906(2) 0.71402(2) 0.65359(2) 0.01161(5) Uani 1 1 d . .
Ru2 Ru 0.66962(2) 0.86449(2) 0.84603(2) 0.01441(5) Uani 1 1 d . .
Br2 Br 0.56788(3) 1.22338(2) 0.63131(2) 0.03114(7) Uani 1 1 d . .
Fe2 Fe 1.11452(3) 1.01615(3) 0.69487(3) 0.01347(7) Uani 1 1 d . .
Br1 Br 0.69230(4) 0.44141(3) 1.01443(2) 0.04177(9) Uani 1 1 d . .
Fe1 Fe 1.01855(3) 0.52920(3) 0.70598(3) 0.01397(8) Uani 1 1 d . .
C3 C 1.1478(2) 0.6004(2) 0.6424(2) 0.0199(5) Uani 1 1 d . .
H3 H 1.1937 0.5614 0.5865 0.024 Uiso 1 1 calc R U
C1 C 0.9921(2) 0.68656(18) 0.73129(17) 0.0125(4) Uani 1 1 d . .
C4 C 1.1950(2) 0.6406(2) 0.7496(2) 0.0202(5) Uani 1 1 d . .
H4 H 1.2790 0.6336 0.7805 0.024 Uiso 1 1 calc R U
C27 C 0.8898(2) 0.84138(18) 0.71947(17) 0.0123(4) Uani 1 1 d . .
C28 C 0.7804(2) 0.89369(19) 0.74325(17) 0.0140(5) Uani 1 1 d . .
C2 C 1.0223(2) 0.62721(19) 0.63039(18) 0.0150(5) Uani 1 1 d . .
H2 H 0.9665 0.6090 0.5646 0.018 Uiso 1 1 calc R U
C5 C 1.0987(2) 0.69239(19) 0.80478(19) 0.0161(5) Uani 1 1 d . .
H5 H 1.1048 0.7264 0.8799 0.019 Uiso 1 1 calc R U
C12 C 0.7837(2) 0.74578(18) 0.80987(17) 0.0134(4) Uani 1 1 d . .
C11 C 0.8894(2) 0.75403(18) 0.75435(17) 0.0121(4) Uani 1 1 d . .
O2 O 0.68551(19) 0.67723(17) 0.42949(14) 0.0295(4) Uani 1 1 d . .
N2 N 0.8615(2) 0.68197(17) 0.93256(15) 0.0185(4) Uani 1 1 d . .
N1 N 0.6460(2) 0.59734(17) 0.82862(16) 0.0202(4) Uani 1 1 d . .
O4 O 0.4817(2) 0.76897(17) 0.95734(16) 0.0343(5) Uani 1 1 d . .
N4 N 0.70043(19) 0.94817(17) 0.61182(16) 0.0177(4) Uani 1 1 d . .
N3 N 0.7611(2) 1.08163(17) 0.78819(17) 0.0213(5) Uani 1 1 d . .
C13 C 0.7642(2) 0.66854(19) 0.85745(18) 0.0151(5) Uani 1 1 d . .
C17 C 0.9926(2) 0.86621(18) 0.66249(17) 0.0129(4) Uani 1 1 d . .
C29 C 0.7499(2) 0.97959(19) 0.71118(18) 0.0153(5) Uani 1 1 d . .
C36 C 0.5519(2) 0.8024(2) 0.91635(19) 0.0212(5) Uani 1 1 d . .
C34 C 0.6901(2) 0.6917(2) 0.51287(19) 0.0184(5) Uani 1 1 d . .
O1 O 0.6037(2) 0.46436(15) 0.57981(15) 0.0316(5) Uani 1 1 d . .
O6 O 0.4712(2) 1.00818(19) 0.83854(19) 0.0442(6) Uani 1 1 d . .
C33 C 0.6373(2) 0.5574(2) 0.60842(19) 0.0195(5) Uani 1 1 d . .
C38 C 0.5453(3) 0.9569(2) 0.8421(2) 0.0245(6) Uani 1 1 d . .
C32 C 0.6530(2) 1.0227(2) 0.5891(2) 0.0197(5) Uani 1 1 d . .
H32 H 0.6194 1.0039 0.5206 0.024 Uiso 1 1 calc R U
C16 C 0.6261(3) 0.5327(2) 0.8763(2) 0.0248(6) Uani 1 1 d . .
H16 H 0.5460 0.4816 0.8576 0.030 Uiso 1 1 calc R U
C14 C 0.8380(3) 0.6173(2) 0.98047(19) 0.0224(5) Uani 1 1 d . .
H14 H 0.9020 0.6250 1.0338 0.027 Uiso 1 1 calc R U
C9 C 1.0714(3) 0.4029(2) 0.7307(2) 0.0255(6) Uani 1 1 d . .
H9 H 1.1607 0.4010 0.7573 0.031 Uiso 1 1 calc R U
C6 C 0.8591(3) 0.4308(2) 0.7222(2) 0.0246(6) Uani 1 1 d . .
H6 H 0.7766 0.4525 0.7419 0.029 Uiso 1 1 calc R U
C8 C 1.0156(3) 0.3643(2) 0.6256(2) 0.0223(5) Uani 1 1 d . .
H8 H 1.0602 0.3319 0.5668 0.027 Uiso 1 1 calc R U
O3 O 0.40548(18) 0.74362(17) 0.63170(16) 0.0326(5) Uani 1 1 d . .
O5 O 0.8636(2) 1.04226(17) 1.03110(16) 0.0405(5) Uani 1 1 d . .
C21 C 0.9743(2) 0.89420(18) 0.57745(17) 0.0148(5) Uani 1 1 d . .
H21 H 0.8911 0.9037 0.5480 0.018 Uiso 1 1 calc R U
C20 C 1.0973(2) 0.90592(19) 0.54357(18) 0.0183(5) Uani 1 1 d . .
H20 H 1.1135 0.9248 0.4867 0.022 Uiso 1 1 calc R U
C18 C 1.1305(2) 0.86357(19) 0.6811(2) 0.0173(5) Uani 1 1 d . .
H18 H 1.1735 0.8477 0.7349 0.021 Uiso 1 1 calc R U
C22 C 1.0776(3) 1.1364(2) 0.82657(19) 0.0223(5) Uani 1 1 d . .
H22 H 1.0115 1.1260 0.8677 0.027 Uiso 1 1 calc R U
C7 C 0.8847(3) 0.3814(2) 0.6197(2) 0.0239(6) Uani 1 1 d . .
H7 H 0.8230 0.3628 0.5564 0.029 Uiso 1 1 calc R U
C31 C 0.6525(2) 1.1265(2) 0.6639(2) 0.0214(5) Uani 1 1 d . .
C15 C 0.7213(3) 0.5396(2) 0.9528(2) 0.0238(6) Uani 1 1 d . .
C23 C 1.2113(3) 1.1267(2) 0.8401(2) 0.0234(6) Uani 1 1 d . .
H23 H 1.2533 1.1078 0.8922 0.028 Uiso 1 1 calc R U
C19 C 1.1930(2) 0.8872(2) 0.6068(2) 0.0194(5) Uani 1 1 d . .
H19 H 1.2867 0.8907 0.6010 0.023 Uiso 1 1 calc R U
C35 C 0.5120(2) 0.7368(2) 0.6498(2) 0.0218(5) Uani 1 1 d . .
C30 C 0.7121(3) 1.1542(2) 0.7632(2) 0.0247(6) Uani 1 1 d . .
H30 H 0.7185 1.2253 0.8143 0.030 Uiso 1 1 calc R U
C37 C 0.7878(3) 0.9758(2) 0.9634(2) 0.0234(6) Uani 1 1 d . .
C24 C 1.2736(3) 1.1476(2) 0.7647(2) 0.0252(6) Uani 1 1 d . .
H24 H 1.3659 1.1464 0.7559 0.030 Uiso 1 1 calc R U
C10 C 0.9739(3) 0.4441(2) 0.7912(2) 0.0256(6) Uani 1 1 d . .
H10 H 0.9844 0.4757 0.8666 0.031 Uiso 1 1 calc R U
C26 C 1.0569(3) 1.1640(2) 0.7426(2) 0.0236(6) Uani 1 1 d . .
H26 H 0.9739 1.1760 0.7155 0.028 Uiso 1 1 calc R U
C25 C 1.1781(3) 1.1711(2) 0.7049(2) 0.0252(6) Uani 1 1 d . .
H25 H 1.1928 1.1884 0.6469 0.030 Uiso 1 1 calc R U

loop_
_atom_site_aniso_label
_atom_site_aniso_U_11
_atom_site_aniso_U_22
_atom_site_aniso_U_33
_atom_site_aniso_U_23
_atom_site_aniso_U_13
_atom_site_aniso_U_12
Ru1 0.01087(9) 0.01040(9) 0.01373(10) 0.00564(7) 0.00099(7) 0.00243(7)
Ru2 0.01533(9) 0.01295(10) 0.01608(10) 0.00606(8) 0.00511(7) 0.00571(7)
Br2 0.02346(13) 0.02306(14) 0.05567(19) 0.02601(14) -0.00077(12) 0.00847(11)
Fe2 0.01541(16) 0.01008(16) 0.01602(17) 0.00723(13) 0.00205(13) 0.00189(13)
Br1 0.0711(2) 0.03230(17) 0.03790(18) 0.02799(14) 0.02180(16) 0.01181(16)
Fe1 0.01575(16) 0.00949(16) 0.01861(17) 0.00719(13) 0.00372(13) 0.00469(13)
C3 0.0193(12) 0.0132(12) 0.0293(14) 0.0102(10) 0.0087(10) 0.0044(10)
C1 0.0131(10) 0.0075(10) 0.0171(12) 0.0062(9) 0.0016(9) 0.0012(8)
C4 0.0136(11) 0.0155(12) 0.0324(14) 0.0122(11) 0.0016(10) 0.0026(9)
C27 0.0137(11) 0.0090(10) 0.0111(11) 0.0029(9) -0.0025(9) 0.0012(9)
C28 0.0147(11) 0.0114(11) 0.0149(11) 0.0054(9) 0.0004(9) 0.0027(9)
C2 0.0191(11) 0.0109(11) 0.0174(12) 0.0084(9) 0.0043(9) 0.0027(9)
C5 0.0164(11) 0.0114(11) 0.0199(12) 0.0075(9) -0.0012(9) 0.0021(9)
C12 0.0149(11) 0.0105(11) 0.0125(11) 0.0039(9) -0.0002(9) 0.0016(9)
C11 0.0118(10) 0.0095(11) 0.0132(11) 0.0037(9) -0.0011(9) 0.0026(9)
O2 0.0333(11) 0.0393(12) 0.0165(10) 0.0133(8) 0.0052(8) 0.0061(9)
N2 0.0257(11) 0.0162(10) 0.0145(10) 0.0075(8) 0.0030(8) 0.0053(9)
N1 0.0211(10) 0.0170(11) 0.0256(11) 0.0113(9) 0.0088(9) 0.0041(9)
O4 0.0348(11) 0.0337(12) 0.0374(12) 0.0171(10) 0.0194(10) 0.0035(9)
N4 0.0165(10) 0.0164(10) 0.0237(11) 0.0114(9) 0.0031(8) 0.0060(8)
N3 0.0241(11) 0.0144(11) 0.0256(12) 0.0084(9) 0.0010(9) 0.0074(9)
C13 0.0198(12) 0.0122(11) 0.0151(11) 0.0057(9) 0.0067(9) 0.0070(9)
C17 0.0154(11) 0.0062(10) 0.0158(11) 0.0039(9) 0.0020(9) 0.0020(9)
C29 0.0120(10) 0.0141(11) 0.0212(12) 0.0085(10) 0.0027(9) 0.0048(9)
C36 0.0216(12) 0.0179(13) 0.0209(13) 0.0043(10) 0.0057(10) 0.0060(10)
C34 0.0130(11) 0.0173(12) 0.0224(14) 0.0071(10) 0.0015(10) 0.0020(9)
O1 0.0372(11) 0.0142(10) 0.0356(11) 0.0086(8) -0.0072(9) -0.0012(8)
O6 0.0380(12) 0.0439(14) 0.0594(15) 0.0226(12) 0.0132(11) 0.0302(11)
C33 0.0174(12) 0.0192(14) 0.0207(13) 0.0091(10) -0.0026(10) 0.0032(10)
C38 0.0234(13) 0.0240(14) 0.0273(14) 0.0100(11) 0.0092(11) 0.0090(11)
C32 0.0162(11) 0.0216(13) 0.0263(13) 0.0160(11) 0.0005(10) 0.0038(10)
C16 0.0264(13) 0.0198(13) 0.0314(15) 0.0122(11) 0.0145(11) 0.0055(11)
C14 0.0356(15) 0.0200(13) 0.0140(12) 0.0084(10) 0.0046(11) 0.0093(11)
C9 0.0332(15) 0.0157(13) 0.0346(15) 0.0151(11) 0.0083(12) 0.0114(11)
C6 0.0278(13) 0.0132(12) 0.0347(15) 0.0109(11) 0.0136(12) 0.0039(10)
C8 0.0293(14) 0.0106(12) 0.0289(14) 0.0083(10) 0.0119(11) 0.0071(10)
O3 0.0150(9) 0.0385(12) 0.0404(12) 0.0126(10) 0.0032(8) 0.0096(8)
O5 0.0450(13) 0.0271(11) 0.0314(12) 0.0024(9) -0.0047(10) -0.0043(10)
C21 0.0189(11) 0.0102(11) 0.0133(11) 0.0035(9) 0.0022(9) 0.0033(9)
C20 0.0234(12) 0.0125(12) 0.0186(12) 0.0059(10) 0.0074(10) 0.0033(10)
C18 0.0155(11) 0.0109(11) 0.0279(13) 0.0107(10) 0.0030(10) 0.0034(9)
C22 0.0265(13) 0.0144(12) 0.0180(13) 0.0008(10) 0.0029(10) 0.0016(10)
C7 0.0260(13) 0.0112(12) 0.0294(14) 0.0060(10) 0.0035(11) -0.0008(10)
C31 0.0149(11) 0.0178(13) 0.0393(16) 0.0194(12) 0.0039(11) 0.0060(10)
C15 0.0425(16) 0.0158(12) 0.0223(13) 0.0138(11) 0.0166(12) 0.0097(11)
C23 0.0254(13) 0.0173(13) 0.0187(13) 0.0044(10) -0.0048(10) -0.0039(10)
C19 0.0184(12) 0.0130(12) 0.0308(14) 0.0105(10) 0.0117(10) 0.0074(10)
C35 0.0197(13) 0.0180(13) 0.0282(14) 0.0107(11) 0.0065(11) 0.0031(10)
C30 0.0267(13) 0.0142(12) 0.0338(15) 0.0098(11) 0.0045(11) 0.0087(11)
C37 0.0311(14) 0.0176(13) 0.0236(14) 0.0096(11) 0.0085(12) 0.0077(11)
C24 0.0229(13) 0.0167(13) 0.0310(15) 0.0087(11) 0.0016(11) -0.0020(10)
C10 0.0438(16) 0.0138(12) 0.0283(14) 0.0150(11) 0.0133(12) 0.0100(12)
C26 0.0310(14) 0.0090(12) 0.0273(14) 0.0046(10) 0.0019(11) 0.0064(10)
C25 0.0377(15) 0.0113(12) 0.0281(14) 0.0116(11) 0.0064(12) 0.0005(11)

loop_
_atom_type_symbol
_atom_type_description
_atom_type_scat_dispersion_real
_atom_type_scat_dispersion_imag
_atom_type_scat_source
C C 0.0033 0.0016 'International Tables Vol C Tables 4.2.6.8 and 6.1.1.4'
H H 0.0000 0.0000 'International Tables Vol C Tables 4.2.6.8 and 6.1.1.4'
N N 0.0061 0.0033 'International Tables Vol C Tables 4.2.6.8 and 6.1.1.4'
O O 0.0106 0.0060 'International Tables Vol C Tables 4.2.6.8 and 6.1.1.4'
Ru Ru -1.2594 0.8363 'International Tables Vol C Tables 4.2.6.8 and 6.1.1.4'
Br Br -0.2901 2.4595 'International Tables Vol C Tables 4.2.6.8 and 6.1.1.4'
Fe Fe 0.3463 0.8444 'International Tables Vol C Tables 4.2.6.8 and 6.1.1.4'

loop_
_geom_angle_atom_site_label_1
_geom_angle_atom_site_label_2
_geom_angle_atom_site_label_3
_geom_angle
C35 Ru1 C33 94.95(11)
C35 Ru1 C34 92.85(11)
C33 Ru1 C34 90.60(11)
C35 Ru1 C12 112.34(10)
C33 Ru1 C12 93.51(9)
C34 Ru1 C12 153.97(9)
C35 Ru1 C28 93.63(10)
C33 Ru1 C28 164.08(10)
C34 Ru1 C28 102.34(9)
C12 Ru1 C28 70.79(8)
C35 Ru1 C11 145.81(10)
C33 Ru1 C11 101.07(9)
C34 Ru1 C11 116.75(9)
C12 Ru1 C11 37.29(8)
C28 Ru1 C11 64.92(8)
C35 Ru1 C27 130.07(10)
C33 Ru1 C27 134.15(9)
C34 Ru1 C27 94.70(9)
C12 Ru1 C27 64.44(8)
C28 Ru1 C27 36.61(8)
C11 Ru1 C27 37.42(8)
C35 Ru1 Ru2 71.87(8)
C33 Ru1 Ru2 122.55(8)
C34 Ru1 Ru2 143.77(7)
C12 Ru1 Ru2 48.23(6)
C28 Ru1 Ru2 48.41(6)
C11 Ru1 Ru2 74.05(6)
C27 Ru1 Ru2 73.30(6)
C37 Ru2 C38 95.46(11)
C37 Ru2 C36 98.71(11)
C38 Ru2 C36 88.67(11)
C37 Ru2 C12 97.46(10)
C38 Ru2 C12 165.34(10)
C36 Ru2 C12 96.19(10)
C37 Ru2 C28 93.21(10)
C38 Ru2 C28 96.09(10)
C36 Ru2 C28 166.70(10)
C12 Ru2 C28 76.32(9)
C37 Ru2 Ru1 136.47(8)
C38 Ru2 Ru1 112.75(8)
C36 Ru2 Ru1 113.76(7)
C12 Ru2 Ru1 52.67(6)
C28 Ru2 Ru1 52.96(6)
C18 Fe2 C19 40.89(10)
C18 Fe2 C23 106.11(11)
C19 Fe2 C23 120.57(11)
C18 Fe2 C20 68.64(10)
C19 Fe2 C20 40.47(10)
C23 Fe2 C20 156.34(10)
C18 Fe2 C21 68.93(10)
C19 Fe2 C21 68.38(10)
C23 Fe2 C21 161.08(10)
C20 Fe2 C21 40.58(9)
C18 Fe2 C25 156.58(11)
C19 Fe2 C25 121.02(11)
C23 Fe2 C25 67.99(11)
C20 Fe2 C25 107.18(10)
C21 Fe2 C25 123.81(10)
C18 Fe2 C24 120.30(11)
C19 Fe2 C24 104.53(11)
C23 Fe2 C24 40.63(11)
C20 Fe2 C24 120.61(10)
C21 Fe2 C24 157.81(10)
C25 Fe2 C24 40.49(11)
C18 Fe2 C26 160.31(10)
C19 Fe2 C26 158.44(11)
C23 Fe2 C26 68.14(11)
C20 Fe2 C26 124.25(10)
C21 Fe2 C26 110.05(10)
C25 Fe2 C26 40.63(11)
C24 Fe2 C26 68.43(11)
C18 Fe2 C22 122.94(11)
C19 Fe2 C22 157.68(11)
C23 Fe2 C22 40.56(10)
C20 Fe2 C22 161.30(10)
C21 Fe2 C22 125.75(10)
C25 Fe2 C22 68.24(11)
C24 Fe2 C22 68.50(11)
C26 Fe2 C22 40.59(11)
C18 Fe2 C17 41.15(9)
C19 Fe2 C17 68.78(9)
C23 Fe2 C17 123.50(10)
C20 Fe2 C17 68.62(9)
C21 Fe2 C17 40.93(9)
C25 Fe2 C17 160.77(10)
C24 Fe2 C17 158.07(10)
C26 Fe2 C17 125.12(10)
C22 Fe2 C17 109.37(10)
C3 Fe1 C4 40.77(10)
C3 Fe1 C9 115.32(11)
C4 Fe1 C9 102.12(11)
C3 Fe1 C2 40.82(9)
C4 Fe1 C2 68.53(10)
C9 Fe1 C2 152.37(10)
C3 Fe1 C8 102.65(10)
C4 Fe1 C8 118.77(10)
C9 Fe1 C8 40.44(11)
C2 Fe1 C8 119.80(10)
C3 Fe1 C10 152.29(11)
C4 Fe1 C10 119.09(11)
C9 Fe1 C10 40.91(11)
C2 Fe1 C10 166.11(10)
C8 Fe1 C10 68.23(10)
C3 Fe1 C6 161.85(11)
C4 Fe1 C6 157.32(11)
C9 Fe1 C6 68.26(11)
C2 Fe1 C6 129.22(11)
C8 Fe1 C6 67.93(10)
C10 Fe1 C6 40.43(12)
C3 Fe1 C5 68.69(10)
C4 Fe1 C5 40.83(10)
C9 Fe1 C5 122.12(11)
C2 Fe1 C5 68.49(10)
C8 Fe1 C5 156.71(10)
C10 Fe1 C5 108.92(11)
C6 Fe1 C5 125.89(10)
C3 Fe1 C7 122.52(11)
C4 Fe1 C7 156.65(10)
C9 Fe1 C7 68.16(11)
C2 Fe1 C7 109.77(11)
C8 Fe1 C7 40.35(10)
C10 Fe1 C7 68.20(11)
C6 Fe1 C7 40.49(10)
C5 Fe1 C7 162.03(10)
C3 Fe1 C1 68.46(9)
C4 Fe1 C1 68.24(9)
C9 Fe1 C1 161.36(10)
C2 Fe1 C1 40.69(9)
C8 Fe1 C1 158.17(10)
C10 Fe1 C1 128.67(10)
C6 Fe1 C1 114.33(10)
C5 Fe1 C1 40.40(9)
C7 Fe1 C1 126.68(10)
C4 C3 C2 108.0(2)
C4 C3 Fe1 69.74(14)
C2 C3 Fe1 69.98(13)
C4 C3 H3 126.0
C2 C3 H3 126.0
Fe1 C3 H3 126.0
C5 C1 C2 107.1(2)
C5 C1 C11 125.9(2)
C2 C1 C11 125.1(2)
C5 C1 Fe1 68.57(13)
C2 C1 Fe1 68.10(13)
C11 C1 Fe1 140.46(16)
C3 C4 C5 108.3(2)
C3 C4 Fe1 69.49(14)
C5 C4 Fe1 70.18(13)
C3 C4 H4 125.8
C5 C4 H4 125.8
Fe1 C4 H4 125.8
C28 C27 C11 112.7(2)
C28 C27 C17 125.7(2)
C11 C27 C17 121.59(19)
C28 C27 Ru1 68.32(13)
C11 C27 Ru1 69.72(12)
C17 C27 Ru1 128.47(15)
C27 C28 C29 124.7(2)
C27 C28 Ru2 118.05(16)
C29 C28 Ru2 116.73(15)
C27 C28 Ru1 75.07(13)
C29 C28 Ru1 123.32(16)
Ru2 C28 Ru1 78.62(8)
C3 C2 C1 108.3(2)
C3 C2 Fe1 69.20(14)
C1 C2 Fe1 71.21(13)
C3 C2 H2 125.8
C1 C2 H2 125.8
Fe1 C2 H2 125.8
C4 C5 C1 108.2(2)
C4 C5 Fe1 68.99(13)
C1 C5 Fe1 71.04(13)
C4 C5 H5 125.9
C1 C5 H5 125.9
Fe1 C5 H5 125.9
C11 C12 C13 123.6(2)
C11 C12 Ru2 118.58(16)
C13 C12 Ru2 117.09(15)
C11 C12 Ru1 73.56(13)
C13 C12 Ru1 126.10(16)
Ru2 C12 Ru1 79.10(8)
C12 C11 C27 112.43(19)
C12 C11 C1 127.4(2)
C27 C11 C1 120.1(2)
C12 C11 Ru1 69.15(12)
C27 C11 Ru1 72.86(12)
C1 C11 Ru1 126.20(15)
C14 N2 C13 116.4(2)
C16 N1 C13 116.9(2)
C32 N4 C29 116.8(2)
C30 N3 C29 116.8(2)
N1 C13 N2 125.4(2)
N1 C13 C12 117.2(2)
N2 C13 C12 117.1(2)
C21 C17 C18 106.8(2)
C21 C17 C27 127.3(2)
C18 C17 C27 125.9(2)
C21 C17 Fe2 68.87(13)
C18 C17 Fe2 68.52(13)
C27 C17 Fe2 128.79(15)
N4 C29 N3 125.0(2)
N4 C29 C28 118.6(2)
N3 C29 C28 116.0(2)
O4 C36 Ru2 177.9(2)
O2 C34 Ru1 177.3(2)
O1 C33 Ru1 178.1(2)
O6 C38 Ru2 178.4(3)
N4 C32 C31 122.1(2)
N4 C32 H32 119.0
C31 C32 H32 119.0
N1 C16 C15 121.5(2)
N1 C16 H16 119.3
C15 C16 H16 119.3
N2 C14 C15 121.6(2)
N2 C14 H14 119.2
C15 C14 H14 119.2
C8 C9 C10 107.9(2)
C8 C9 Fe1 70.04(15)
C10 C9 Fe1 69.87(14)
C8 C9 H9 126.1
C10 C9 H9 126.1
Fe1 C9 H9 126.1
C10 C6 C7 108.4(2)
C10 C6 Fe1 69.65(15)
C7 C6 Fe1 69.96(15)
C10 C6 H6 125.8
C7 C6 H6 125.8
Fe1 C6 H6 125.8
C9 C8 C7 108.6(2)
C9 C8 Fe1 69.52(14)
C7 C8 Fe1 70.23(14)
C9 C8 H8 125.7
C7 C8 H8 125.7
Fe1 C8 H8 125.7
C20 C21 C17 108.4(2)
C20 C21 Fe2 69.71(14)
C17 C21 Fe2 70.20(13)
C20 C21 H21 125.8
C17 C21 H21 125.8
Fe2 C21 H21 125.8
C19 C20 C21 108.4(2)
C19 C20 Fe2 69.55(14)
C21 C20 Fe2 69.72(13)
C19 C20 H20 125.8
C21 C20 H20 125.8
Fe2 C20 H20 125.8
C19 C18 C17 107.9(2)
C19 C18 Fe2 69.58(13)
C17 C18 Fe2 70.34(13)
C19 C18 H18 126.1
C17 C18 H18 126.1
Fe2 C18 H18 126.1
C23 C22 C26 107.7(2)
C23 C22 Fe2 69.57(14)
C26 C22 Fe2 69.68(14)
C23 C22 H22 126.2
C26 C22 H22 126.2
Fe2 C22 H22 126.2
C8 C7 C6 107.6(2)
C8 C7 Fe1 69.42(14)
C6 C7 Fe1 69.55(15)
C8 C7 H7 126.2
C6 C7 H7 126.2
Fe1 C7 H7 126.2
C32 C31 C30 117.2(2)
C32 C31 Br2 120.9(2)
C30 C31 Br2 121.9(2)
C16 C15 C14 118.1(2)
C16 C15 Br1 120.1(2)
C14 C15 Br1 121.7(2)
C22 C23 C24 108.6(2)
C22 C23 Fe2 69.88(14)
C24 C23 Fe2 69.80(15)
C22 C23 H23 125.7
C24 C23 H23 125.7
Fe2 C23 H23 125.7
C20 C19 C18 108.5(2)
C20 C19 Fe2 69.99(13)
C18 C19 Fe2 69.53(13)
C20 C19 H19 125.8
C18 C19 H19 125.8
Fe2 C19 H19 125.8
O3 C35 Ru1 169.5(2)
N3 C30 C31 121.9(2)
N3 C30 H30 119.1
C31 C30 H30 119.1
O5 C37 Ru2 176.7(2)
C25 C24 C23 107.4(2)
C25 C24 Fe2 69.71(15)
C23 C24 Fe2 69.57(14)
C25 C24 H24 126.3
C23 C24 H24 126.3
Fe2 C24 H24 126.3
C6 C10 C9 107.6(2)
C6 C10 Fe1 69.92(15)
C9 C10 Fe1 69.22(15)
C6 C10 H10 126.2
C9 C10 H10 126.2
Fe1 C10 H10 126.2
C22 C26 C25 107.8(2)
C22 C26 Fe2 69.73(14)
C25 C26 Fe2 69.62(14)
C22 C26 H26 126.1
C25 C26 H26 126.1
Fe2 C26 H26 126.1
C24 C25 C26 108.5(2)
C24 C25 Fe2 69.80(15)
C26 C25 Fe2 69.75(14)
C24 C25 H25 125.8
C26 C25 H25 125.8
Fe2 C25 H25 125.8

loop_
_geom_bond_atom_site_label_1
_geom_bond_atom_site_label_2
_geom_bond_distance
Ru1 C35 1.914(3)
Ru1 C33 1.918(3)
Ru1 C34 1.931(3)
Ru1 C12 2.216(2)
Ru1 C28 2.228(2)
Ru1 C11 2.274(2)
Ru1 C27 2.317(2)
Ru1 Ru2 2.7363(4)
Ru2 C37 1.889(3)
Ru2 C38 1.956(3)
Ru2 C36 1.966(3)
Ru2 C12 2.078(2)
Ru2 C28 2.088(2)
Br2 C31 1.884(2)
Fe2 C18 2.040(2)
Fe2 C19 2.041(2)
Fe2 C23 2.046(3)
Fe2 C20 2.047(2)
Fe2 C21 2.047(2)
Fe2 C25 2.048(3)
Fe2 C24 2.049(3)
Fe2 C26 2.050(2)
Fe2 C22 2.050(2)
Fe2 C17 2.065(2)
Br1 C15 1.894(2)
Fe1 C3 2.036(2)
Fe1 C4 2.039(2)
Fe1 C9 2.042(3)
Fe1 C2 2.047(2)
Fe1 C8 2.049(2)
Fe1 C10 2.050(3)
Fe1 C6 2.054(3)
Fe1 C5 2.055(2)
Fe1 C7 2.059(3)
Fe1 C1 2.088(2)
C3 C4 1.419(4)
C3 C2 1.424(3)
C3 H3 0.9800
C1 C5 1.431(3)
C1 C2 1.438(3)
C1 C11 1.491(3)
C4 C5 1.428(3)
C4 H4 0.9800
C27 C28 1.430(3)
C27 C11 1.473(3)
C27 C17 1.489(3)
C28 C29 1.493(3)
C2 H2 0.9800
C5 H5 0.9800
C12 C11 1.436(3)
C12 C13 1.478(3)
O2 C34 1.134(3)
N2 C14 1.337(3)
N2 C13 1.346(3)
N1 C16 1.331(3)
N1 C13 1.346(3)
O4 C36 1.135(3)
N4 C32 1.338(3)
N4 C29 1.340(3)
N3 C30 1.339(3)
N3 C29 1.350(3)
C17 C21 1.438(3)
C17 C18 1.443(3)
O1 C33 1.138(3)
O6 C38 1.131(3)
C32 C31 1.379(4)
C32 H32 0.9300
C16 C15 1.376(4)
C16 H16 0.9300
C14 C15 1.377(4)
C14 H14 0.9300
C9 C8 1.414(4)
C9 C10 1.430(4)
C9 H9 0.9800
C6 C10 1.418(4)
C6 C7 1.423(4)
C6 H6 0.9800
C8 C7 1.417(4)
C8 H8 0.9800
O3 C35 1.141(3)
O5 C37 1.137(3)
C21 C20 1.419(3)
C21 H21 0.9800
C20 C19 1.414(4)
C20 H20 0.9800
C18 C19 1.425(3)
C18 H18 0.9800
C22 C23 1.420(4)
C22 C26 1.422(4)
C22 H22 0.9800
C7 H7 0.9800
C31 C30 1.380(4)
C23 C24 1.422(4)
C23 H23 0.9800
C19 H19 0.9800
C30 H30 0.9300
C24 C25 1.418(4)
C24 H24 0.9800
C10 H10 0.9800
C26 C25 1.423(4)
C26 H26 0.9800
C25 H25 0.9800
